data_7706172
loop_
_publ_author_name
'Gupta, Vijay'
'Laha, Biswajit'
'Khullar, Sadhika'
'Mandal, Sanjay K.'

_publ_section_title
;
 Deciphering supramolecular isomerization in coordination polymers:
 connected molecular squares <i>vs.</i> fused hexagons.
;
_journal_issue 6
_journal_name_full 'Dalton transactions (Cambridge, England : 2003)'
_journal_page_first 2221
_journal_page_last 2232
_journal_paper_doi 10.1039/d0dt04196c
_journal_volume 50
_journal_year 2021
_chemical_formula_moiety 'C60 H56 Mn2 N6 O14, 6(H2 O) (C2 H6 O)'
_chemical_formula_sum 'C62 H74 Mn2 N6 O21'
_chemical_formula_weight 1349.15
_space_group_crystal_system triclinic
_space_group_IT_number 2
_space_group_name_Hall '-P 1'
_space_group_name_H-M_alt 'P -1'
_atom_sites_solution_hydrogens mixed
_atom_sites_solution_primary dual
_audit_creation_date 2020-07-15
_audit_creation_method
;
Olex2 1.2
(compiled 2018.05.29 svn.r3508 for OlexSys, GUI svn.r5506)
;
_audit_update_record
;
2020-10-26 deposited with the CCDC.	2020-12-22 downloaded from the CCDC.
;
_cell_angle_alpha 69.652(7)
_cell_angle_beta 87.876(7)
_cell_angle_gamma 71.709(7)
_cell_formula_units_Z 1
_cell_length_a 9.879(4)
_cell_length_b 12.369(4)
_cell_length_c 14.629(5)
_cell_measurement_reflns_used 9926
_cell_measurement_temperature 100(2)
_cell_measurement_theta_max 25.08
_cell_measurement_theta_min 2.36
_cell_volume 1586.1(10)
_computing_cell_refinement 'SAINT v8.34A (Bruker, 2013)'
_computing_data_collection 'APEX2 2013.4_1 (Bruker AXS Inc., 2013)'
_computing_data_reduction 'SAINT v8.34A (Bruker, 2013)'
_computing_molecular_graphics 'Olex2 (Dolomanov et al., 2009)'
_computing_publication_material 'Olex2 (Dolomanov et al., 2009)'
_computing_structure_refinement 'ShelXL (Sheldrick, 2015)'
_computing_structure_solution 'ShelXT (Sheldrick, 2015)'
_diffrn_ambient_temperature 100.15
_diffrn_detector 'CCD area detector'
_diffrn_detector_area_resol_mean 7.9
_diffrn_detector_type 'Bruker SMART CCD 1K area detector'
_diffrn_measured_fraction_theta_full 0.992
_diffrn_measured_fraction_theta_max 0.992
_diffrn_measurement_device 'three-circle diffractometer'
_diffrn_measurement_device_type 'Bruker APEX-II CCD'
_diffrn_measurement_method '\w scans'
_diffrn_radiation_monochromator graphite
_diffrn_radiation_probe x-ray
_diffrn_radiation_type MoK\a
_diffrn_radiation_wavelength 0.71073
_diffrn_reflns_av_R_equivalents 0.0386
_diffrn_reflns_av_unetI/netI 0.0326
_diffrn_reflns_Laue_measured_fraction_full 0.992
_diffrn_reflns_Laue_measured_fraction_max 0.992
_diffrn_reflns_limit_h_max 11
_diffrn_reflns_limit_h_min -11
_diffrn_reflns_limit_k_max 14
_diffrn_reflns_limit_k_min -14
_diffrn_reflns_limit_l_max 17
_diffrn_reflns_limit_l_min -17
_diffrn_reflns_number 21781
_diffrn_reflns_point_group_measured_fraction_full 0.992
_diffrn_reflns_point_group_measured_fraction_max 0.992
_diffrn_reflns_theta_full 25.151
_diffrn_reflns_theta_max 25.151
_diffrn_reflns_theta_min 2.178
_diffrn_source 'sealed X-ray tube'
_diffrn_source_target Mo
_exptl_absorpt_coefficient_mu 0.475
_exptl_absorpt_correction_T_max 0.7452
_exptl_absorpt_correction_T_min 0.6849
_exptl_absorpt_correction_type multi-scan
_exptl_absorpt_process_details
'SADABS-2014/5 (Bruker,2014/5) was used for absorption correction. wR2(int) was 0.0627 before and 0.0513 after correction. The Ratio of minimum to maximum transmission is 0.9191. The \l/2 correction factor is 0.00150.'
_exptl_crystal_colour 'clear colourless'
_exptl_crystal_colour_lustre clear
_exptl_crystal_colour_primary colourless
_exptl_crystal_density_diffrn 1.412
_exptl_crystal_description block
_exptl_crystal_F_000 706
_exptl_crystal_size_max 0.2
_exptl_crystal_size_mid 0.2
_exptl_crystal_size_min 0.2
_refine_diff_density_max 0.354
_refine_diff_density_min -0.253
_refine_diff_density_rms 0.047
_refine_ls_extinction_method none
_refine_ls_goodness_of_fit_ref 1.052
_refine_ls_hydrogen_treatment mixed
_refine_ls_matrix_type full
_refine_ls_number_parameters 433
_refine_ls_number_reflns 5646
_refine_ls_number_restraints 11
_refine_ls_restrained_S_all 1.051
_refine_ls_R_factor_all 0.0357
_refine_ls_R_factor_gt 0.0302
_refine_ls_shift/su_max 0.001
_refine_ls_shift/su_mean 0.000
_refine_ls_structure_factor_coef Fsqd
_refine_ls_weighting_details 'w=1/[\s^2^(Fo^2^)+(0.0301P)^2^+0.9553P] where P=(Fo^2^+2Fc^2^)/3'
_refine_ls_weighting_scheme calc
_refine_ls_wR_factor_gt 0.0755
_refine_ls_wR_factor_ref 0.0789
_reflns_Friedel_coverage 0.000
_reflns_number_gt 5014
_reflns_number_total 5646
_reflns_threshold_expression 'I > 2\s(I)'
_cod_data_source_file d0dt04196c2.cif
_cod_data_source_block 6
_cod_depositor_comments 'Adding full bibliography for 7706167--7706173.cif.'
_cod_original_cell_volume 1586.2(10)
_cod_database_code 7706172
_shelx_shelxl_version_number 2014/7
_shelx_space_group_comment
;
The symmetry employed for this shelxl refinement is uniquely defined
by the following loop, which should always be used as a source of
symmetry information in preference to the above space-group names.
They are only intended as comments.
;
_shelx_estimated_absorpt_t_max 0.911
_shelx_estimated_absorpt_t_min 0.911
_olex2_refinement_description
;
1. Fixed Uiso
 At 1.2 times of:
  All C(H) groups, {H20A,H20B} of C20, {H27A,H27B} of C27, {H21A,H21B} of C21
 At 1.5 times of:
  All O(H,H) groups, {H6A,H6B} of C3
2. Restrained distances
 O6_$1-H6B_$1
 0.82 with sigma of 0.01
 O6_$1-H6A_$1
 0.82 with sigma of 0.01
 O10-H10A = O10-H10B
 0.87 with sigma of 0.02
 O9-H9A = O9-H9B
 0.87 with sigma of 0.02
 O8-H8A = O8-H8B
 0.87 with sigma of 0.02
 H10A-H10B
 1.38 with sigma of 0.04
 H9A-H9B
 1.38 with sigma of 0.04
 H8A-H8B
 1.38 with sigma of 0.04
3.a Secondary CH2 refined with riding coordinates:
 C20(H20A,H20B), C21(H21A,H21B), C27(H27A,H27B)
3.b Aromatic/amide H refined with riding coordinates:
 C3(H3), C4(H4), C6(H6), C9(H9), C10(H10), C12(H12), C13(H13), C15(H15),
 C16(H16), C17(H17), C18(H18), C23(H23), C24(H24), C25(H25), C26(H26), C29(H29),
  C30(H30)
;
_olex2_submission_special_instructions 'No special instructions were received'

loop_
_space_group_symop_operation_xyz
'x, y, z'
'-x, -y, -z'

loop_
_atom_site_label
_atom_site_type_symbol
_atom_site_fract_x
_atom_site_fract_y
_atom_site_fract_z
_atom_site_U_iso_or_equiv
_atom_site_adp_type
_atom_site_occupancy
_atom_site_site_symmetry_order
_atom_site_calc_flag
_atom_site_refinement_flags_posn
_atom_site_refinement_flags_adp
_atom_site_refinement_flags_occupancy
_atom_site_disorder_assembly
_atom_site_disorder_group
Mn1 Mn 0.23025(3) 0.09615(2) 0.39103(2) 0.01405(8) Uani 1 1 d . . . . .
O1 O 0.20117(12) -0.09073(10) 0.52072(8) 0.0159(3) Uani 1 1 d . . . . .
O2 O 0.30864(12) 0.02625(10) 0.54996(8) 0.0163(3) Uani 1 1 d . . . . .
O3 O 0.35066(15) -0.36203(12) 0.97768(9) 0.0270(3) Uani 1 1 d . . . . .
O4 O 0.47652(15) -0.20513(13) 1.32416(10) 0.0313(3) Uani 1 1 d . . . . .
O5 O 0.68571(15) -0.22142(13) 1.25868(10) 0.0304(3) Uani 1 1 d . . . . .
O6 O 0.01933(13) 0.18501(11) 0.42267(9) 0.0180(3) Uani 1 1 d D . . . .
O7 O 0.43782(13) -0.00737(12) 0.36609(9) 0.0184(3) Uani 1 1 d . . . . .
H7A H 0.509(3) -0.010(2) 0.3901(17) 0.032(6) Uiso 1 1 d . . . . .
H7B H 0.456(3) -0.075(3) 0.3528(19) 0.054(8) Uiso 1 1 d . . . . .
N1 N 0.13528(15) 0.02583(14) 0.28925(10) 0.0199(3) Uani 1 1 d . . . . .
N2 N 0.20856(15) 0.23518(14) 0.22446(10) 0.0192(3) Uani 1 1 d . . . . .
N3 N 0.29237(15) 0.26086(13) 0.39089(10) 0.0172(3) Uani 1 1 d . . . . .
C1 C 0.26576(17) -0.06489(15) 0.57926(12) 0.0137(3) Uani 1 1 d . . . . .
C2 C 0.29013(16) -0.14259(15) 0.68487(11) 0.0134(3) Uani 1 1 d . . . . .
C3 C 0.29066(18) -0.26255(15) 0.71531(12) 0.0168(4) Uani 1 1 d . . . . .
H3 H 0.2758 -0.2955 0.6682 0.020 Uiso 1 1 calc R . . . .
H6A H 0.002(2) 0.2379(15) 0.4471(14) 0.025 Uiso 1 1 d DR . . . .
H6B H -0.0437(17) 0.1527(17) 0.4362(15) 0.025 Uiso 1 1 d DR . . . .
C4 C 0.31248(19) -0.33388(16) 0.81283(12) 0.0189(4) Uani 1 1 d . . . . .
H4 H 0.3141 -0.4161 0.8331 0.023 Uiso 1 1 calc R . . . .
C5 C 0.33209(18) -0.28472(16) 0.88133(12) 0.0177(4) Uani 1 1 d . . . . .
C6 C 0.32960(18) -0.16519(15) 0.85327(12) 0.0166(4) Uani 1 1 d . . . . .
H6 H 0.3408 -0.1318 0.9009 0.020 Uiso 1 1 calc R . . . .
C7 C 0.31056(17) -0.09502(16) 0.75471(12) 0.0148(3) Uani 1 1 d . . . . .
H7 H 0.3094(19) -0.0125(18) 0.7357(13) 0.015(5) Uiso 1 1 d . . . . .
C8 C 0.4035(2) -0.32703(16) 1.04630(12) 0.0209(4) Uani 1 1 d . . . . .
C9 C 0.3103(2) -0.27966(16) 1.10498(13) 0.0231(4) Uani 1 1 d . . . . .
H9 H 0.2108 -0.2666 1.0967 0.028 Uiso 1 1 calc R . . . .
C10 C 0.3641(2) -0.25129(16) 1.17661(13) 0.0209(4) Uani 1 1 d . . . . .
H10 H 0.3008 -0.2192 1.2182 0.025 Uiso 1 1 calc R . . . .
C11 C 0.50826(19) -0.26889(15) 1.18846(12) 0.0185(4) Uani 1 1 d . . . . .
C12 C 0.6007(2) -0.31743(16) 1.12824(13) 0.0215(4) Uani 1 1 d . . . . .
H12 H 0.7002 -0.3303 1.1361 0.026 Uiso 1 1 calc R . . . .
C13 C 0.5483(2) -0.34709(16) 1.05701(13) 0.0231(4) Uani 1 1 d . . . . .
H13 H 0.6112 -0.3808 1.0161 0.028 Uiso 1 1 calc R . . . .
C14 C 0.5622(2) -0.22954(16) 1.26308(13) 0.0220(4) Uani 1 1 d . . . . .
C15 C 0.06309(18) -0.05439(17) 0.31742(14) 0.0225(4) Uani 1 1 d . . . . .
H15 H 0.0512 -0.0880 0.3851 0.027 Uiso 1 1 calc R . . . .
C16 C 0.0052(2) -0.09053(18) 0.25312(14) 0.0275(4) Uani 1 1 d . . . . .
H16 H -0.0438 -0.1486 0.2762 0.033 Uiso 1 1 calc R . . . .
C17 C 0.0201(2) -0.0406(2) 0.15475(15) 0.0319(5) Uani 1 1 d . . . . .
H17 H -0.0203 -0.0625 0.1086 0.038 Uiso 1 1 calc R . . . .
C18 C 0.0945(2) 0.04192(19) 0.12415(14) 0.0289(5) Uani 1 1 d . . . . .
H18 H 0.1062 0.0774 0.0567 0.035 Uiso 1 1 calc R . . . .
C19 C 0.15201(18) 0.07229(17) 0.19318(13) 0.0224(4) Uani 1 1 d . . . . .
C20 C 0.23906(19) 0.15716(18) 0.16537(12) 0.0240(4) Uani 1 1 d . . . . .
H20A H 0.3421 0.1093 0.1754 0.029 Uiso 1 1 calc R . . . .
H20B H 0.2166 0.2084 0.0952 0.029 Uiso 1 1 calc R . . . .
C21 C 0.31910(19) 0.29285(17) 0.21992(12) 0.0215(4) Uani 1 1 d . . . . .
H21A H 0.3019 0.3637 0.1582 0.026 Uiso 1 1 calc R . . . .
H21B H 0.4140 0.2341 0.2199 0.026 Uiso 1 1 calc R . . . .
C22 C 0.31923(18) 0.33410(16) 0.30502(13) 0.0198(4) Uani 1 1 d . . . . .
C23 C 0.3522(2) 0.43725(17) 0.29636(15) 0.0282(4) Uani 1 1 d . . . . .
H23 H 0.3701 0.4875 0.2345 0.034 Uiso 1 1 calc R . . . .
C24 C 0.3589(2) 0.46692(18) 0.37784(16) 0.0322(5) Uani 1 1 d . . . . .
H24 H 0.3822 0.5374 0.3732 0.039 Uiso 1 1 calc R . . . .
C25 C 0.3313(2) 0.39287(17) 0.46641(15) 0.0256(4) Uani 1 1 d . . . . .
H25 H 0.3351 0.4113 0.5239 0.031 Uiso 1 1 calc R . . . .
C26 C 0.29803(18) 0.29161(16) 0.46968(13) 0.0200(4) Uani 1 1 d . . . . .
H26 H 0.2781 0.2410 0.5307 0.024 Uiso 1 1 calc R . . . .
C27 C 0.06167(18) 0.32538(17) 0.20052(13) 0.0228(4) Uani 1 1 d . . . . .
H27A H 0.0462 0.3711 0.2458 0.027 Uiso 1 1 calc R . . . .
H27B H -0.0081 0.2803 0.2131 0.027 Uiso 1 1 calc R . . . .
C28 C 0.02966(18) 0.41592(17) 0.09690(13) 0.0237(4) Uani 1 1 d . . . . .
C29 C -0.0236(2) 0.38998(18) 0.02338(14) 0.0276(4) Uani 1 1 d . . . . .
H29 H -0.0409 0.3145 0.0385 0.033 Uiso 1 1 calc R . . . .
C30 C 0.0519(2) 0.52736(18) 0.07213(14) 0.0281(4) Uani 1 1 d . . . . .
H30 H 0.0873 0.5477 0.1213 0.034 Uiso 1 1 calc R . . . .
O8 O 0.68874(15) 0.30087(13) 0.53274(11) 0.0298(3) Uani 1 1 d D . . . .
H8A H 0.715(2) 0.2387(18) 0.5132(17) 0.045 Uiso 1 1 d DR . . . .
H8B H 0.640(2) 0.278(2) 0.5831(14) 0.045 Uiso 1 1 d DR . . . .
O9 O 0.93182(16) 0.36555(14) 0.49715(12) 0.0372(4) Uani 1 1 d D . . . .
H9A H 0.974(3) 0.361(2) 0.5504(15) 0.056 Uiso 1 1 d DR . . . .
H9B H 0.848(2) 0.357(2) 0.5132(18) 0.056 Uiso 1 1 d DR . . . .
O10 O 0.93800(19) 0.59126(18) 0.35766(13) 0.0520(5) Uani 1 1 d D . . . .
H10B H 0.866(3) 0.660(2) 0.337(2) 0.078 Uiso 1 1 d DR . . . .
H10A H 0.969(3) 0.574(3) 0.3086(18) 0.078 Uiso 1 1 d DR . . . .

loop_
_atom_site_aniso_label
_atom_site_aniso_U_11
_atom_site_aniso_U_22
_atom_site_aniso_U_33
_atom_site_aniso_U_23
_atom_site_aniso_U_13
_atom_site_aniso_U_12
Mn1 0.01289(14) 0.01722(14) 0.00907(13) -0.00171(10) -0.00064(9) -0.00399(10)
O1 0.0170(6) 0.0199(6) 0.0122(6) -0.0049(5) -0.0010(5) -0.0085(5)
O2 0.0186(6) 0.0169(6) 0.0123(6) -0.0005(5) -0.0015(5) -0.0091(5)
O3 0.0477(9) 0.0235(7) 0.0107(6) 0.0022(5) -0.0055(6) -0.0206(6)
O4 0.0397(8) 0.0379(8) 0.0286(8) -0.0219(7) 0.0116(6) -0.0183(7)
O5 0.0311(8) 0.0422(8) 0.0249(7) -0.0154(6) 0.0022(6) -0.0174(7)
O6 0.0164(6) 0.0206(7) 0.0201(6) -0.0084(5) 0.0043(5) -0.0090(5)
O7 0.0130(6) 0.0219(7) 0.0210(7) -0.0092(6) -0.0021(5) -0.0045(5)
N1 0.0155(7) 0.0254(8) 0.0145(7) -0.0055(6) -0.0019(6) -0.0022(6)
N2 0.0141(7) 0.0244(8) 0.0117(7) -0.0009(6) -0.0001(6) -0.0023(6)
N3 0.0141(7) 0.0165(7) 0.0148(7) 0.0004(6) 0.0001(6) -0.0032(6)
C1 0.0102(8) 0.0157(8) 0.0137(8) -0.0052(7) 0.0004(6) -0.0023(7)
C2 0.0104(8) 0.0167(8) 0.0112(8) -0.0025(7) -0.0005(6) -0.0043(7)
C3 0.0170(8) 0.0179(9) 0.0158(9) -0.0058(7) -0.0016(7) -0.0060(7)
C4 0.0226(9) 0.0147(8) 0.0171(9) -0.0011(7) -0.0024(7) -0.0075(7)
C5 0.0192(9) 0.0204(9) 0.0102(8) 0.0001(7) -0.0007(7) -0.0080(7)
C6 0.0181(9) 0.0201(9) 0.0120(8) -0.0063(7) 0.0013(7) -0.0062(7)
C7 0.0137(8) 0.0138(9) 0.0152(8) -0.0030(7) 0.0010(6) -0.0046(7)
C8 0.0346(11) 0.0151(9) 0.0106(8) 0.0015(7) -0.0039(7) -0.0110(8)
C9 0.0243(10) 0.0215(9) 0.0189(9) 0.0000(8) -0.0022(7) -0.0089(8)
C10 0.0259(10) 0.0171(9) 0.0158(9) -0.0027(7) 0.0026(7) -0.0054(7)
C11 0.0265(10) 0.0132(8) 0.0122(8) -0.0002(7) -0.0004(7) -0.0061(7)
C12 0.0223(9) 0.0212(9) 0.0194(9) -0.0061(8) 0.0016(7) -0.0062(8)
C13 0.0326(11) 0.0213(9) 0.0158(9) -0.0069(8) 0.0052(8) -0.0093(8)
C14 0.0299(10) 0.0195(9) 0.0155(9) -0.0048(7) 0.0010(8) -0.0081(8)
C15 0.0167(9) 0.0264(10) 0.0212(9) -0.0083(8) -0.0018(7) -0.0021(8)
C16 0.0185(9) 0.0309(11) 0.0322(11) -0.0145(9) -0.0036(8) -0.0024(8)
C17 0.0230(10) 0.0439(13) 0.0299(11) -0.0226(10) -0.0071(8) -0.0004(9)
C18 0.0224(10) 0.0432(12) 0.0172(9) -0.0136(9) -0.0024(8) -0.0016(9)
C19 0.0153(9) 0.0307(10) 0.0150(9) -0.0082(8) -0.0022(7) 0.0014(8)
C20 0.0196(9) 0.0359(11) 0.0092(8) -0.0041(8) 0.0004(7) -0.0035(8)
C21 0.0166(9) 0.0236(10) 0.0141(9) 0.0031(7) 0.0027(7) -0.0039(7)
C22 0.0124(8) 0.0173(9) 0.0194(9) 0.0018(7) 0.0017(7) -0.0003(7)
C23 0.0283(10) 0.0187(10) 0.0286(11) 0.0011(8) 0.0092(8) -0.0069(8)
C24 0.0353(11) 0.0188(10) 0.0435(13) -0.0095(9) 0.0105(10) -0.0126(9)
C25 0.0252(10) 0.0198(10) 0.0315(11) -0.0099(8) 0.0032(8) -0.0059(8)
C26 0.0195(9) 0.0187(9) 0.0181(9) -0.0035(7) 0.0010(7) -0.0046(7)
C27 0.0146(9) 0.0265(10) 0.0148(9) 0.0033(8) -0.0009(7) -0.0017(8)
C28 0.0134(9) 0.0290(10) 0.0164(9) 0.0040(8) -0.0012(7) -0.0037(8)
C29 0.0221(10) 0.0264(10) 0.0235(10) 0.0058(8) -0.0057(8) -0.0091(8)
C30 0.0228(10) 0.0325(11) 0.0196(10) 0.0011(8) -0.0069(8) -0.0071(8)
O8 0.0278(8) 0.0303(8) 0.0376(8) -0.0173(7) 0.0078(6) -0.0126(6)
O9 0.0258(8) 0.0382(9) 0.0590(11) -0.0288(8) 0.0086(7) -0.0131(7)
O10 0.0342(9) 0.0638(12) 0.0501(11) -0.0117(9) 0.0020(8) -0.0144(8)

loop_
_atom_type_symbol
_atom_type_description
_atom_type_scat_dispersion_real
_atom_type_scat_dispersion_imag
_atom_type_scat_source
C C 0.0033 0.0016 'International Tables Vol C Tables 4.2.6.8 and 6.1.1.4'
H H 0.0000 0.0000 'International Tables Vol C Tables 4.2.6.8 and 6.1.1.4'
Mn Mn 0.3368 0.7283 'International Tables Vol C Tables 4.2.6.8 and 6.1.1.4'
N N 0.0061 0.0033 'International Tables Vol C Tables 4.2.6.8 and 6.1.1.4'
O O 0.0106 0.0060 'International Tables Vol C Tables 4.2.6.8 and 6.1.1.4'

loop_
_geom_angle_atom_site_label_1
_geom_angle_atom_site_label_2
_geom_angle_atom_site_label_3
_geom_angle
_geom_angle_site_symmetry_1
_geom_angle_site_symmetry_3
_geom_angle_publ_flag
O2 Mn1 O1 54.51(4) . . ?
O2 Mn1 N1 136.31(5) . . ?
O2 Mn1 N2 152.15(5) . . ?
O2 Mn1 N3 81.82(5) . . ?
O6 Mn1 O1 84.16(5) . . ?
O6 Mn1 O2 90.85(5) . . ?
O6 Mn1 N1 90.64(5) . . ?
O6 Mn1 N2 95.09(5) . . ?
O6 Mn1 N3 87.95(5) . . ?
O7 Mn1 O1 91.03(5) . . ?
O7 Mn1 O2 87.39(5) . . ?
O7 Mn1 O6 175.02(5) . . ?
O7 Mn1 N1 87.43(6) . . ?
O7 Mn1 N2 88.62(5) . . ?
O7 Mn1 N3 96.40(6) . . ?
N1 Mn1 O1 82.25(5) . . ?
N1 Mn1 N2 70.93(6) . . ?
N2 Mn1 O1 153.17(5) . . ?
N3 Mn1 O1 135.33(5) . . ?
N3 Mn1 N1 141.87(5) . . ?
N3 Mn1 N2 71.26(5) . . ?
C1 O1 Mn1 85.85(10) . . ?
C1 O2 Mn1 98.52(10) . . ?
C5 O3 C8 117.07(13) . . ?
Mn1 O6 H6A 123.3(15) . . ?
Mn1 O6 H6B 123.7(15) . . ?
H6A O6 H6B 108(2) . . ?
Mn1 O7 H7A 122.8(17) . . ?
Mn1 O7 H7B 124.5(17) . . ?
H7A O7 H7B 107(2) . . ?
C15 N1 Mn1 125.81(12) . . ?
C15 N1 C19 117.71(16) . . ?
C19 N1 Mn1 116.46(12) . . ?
C20 N2 Mn1 104.57(11) . . ?
C20 N2 C21 111.62(14) . . ?
C20 N2 C27 112.66(14) . . ?
C21 N2 Mn1 105.59(10) . . ?
C21 N2 C27 112.32(15) . . ?
C27 N2 Mn1 109.52(10) . . ?
C22 N3 Mn1 117.64(12) . . ?
C26 N3 Mn1 124.68(11) . . ?
C26 N3 C22 117.63(16) . . ?
O1 C1 C2 119.60(15) . . ?
O2 C1 O1 121.11(15) . . ?
O2 C1 C2 119.29(14) . . ?
C3 C2 C1 120.77(15) . . ?
C3 C2 C7 119.11(15) . . ?
C7 C2 C1 120.12(15) . . ?
C2 C3 H3 119.7 . . ?
C4 C3 C2 120.66(16) . . ?
C4 C3 H3 119.7 . . ?
C3 C4 H4 120.3 . . ?
C3 C4 C5 119.37(16) . . ?
C5 C4 H4 120.3 . . ?
O3 C5 C4 115.52(15) . . ?
O3 C5 C6 123.28(15) . . ?
C6 C5 C4 121.18(15) . . ?
C5 C6 H6 120.5 . . ?
C5 C6 C7 118.91(16) . . ?
C7 C6 H6 120.5 . . ?
C2 C7 H7 120.7(11) . . ?
C6 C7 C2 120.74(16) . . ?
C6 C7 H7 118.6(11) . . ?
C9 C8 O3 118.77(17) . . ?
C9 C8 C13 121.78(17) . . ?
C13 C8 O3 119.35(17) . . ?
C8 C9 H9 120.7 . . ?
C8 C9 C10 118.66(17) . . ?
C10 C9 H9 120.7 . . ?
C9 C10 H10 119.5 . . ?
C11 C10 C9 121.00(17) . . ?
C11 C10 H10 119.5 . . ?
C10 C11 C12 119.24(17) . . ?
C10 C11 C14 119.63(16) . . ?
C12 C11 C14 121.06(17) . . ?
C11 C12 H12 119.9 . . ?
C13 C12 C11 120.28(17) . . ?
C13 C12 H12 119.9 . . ?
C8 C13 C12 119.03(17) . . ?
C8 C13 H13 120.5 . . ?
C12 C13 H13 120.5 . . ?
O4 C14 C11 116.28(17) . . ?
O5 C14 O4 125.09(17) . . ?
O5 C14 C11 118.61(16) . . ?
N1 C15 H15 118.3 . . ?
N1 C15 C16 123.36(18) . . ?
C16 C15 H15 118.3 . . ?
C15 C16 H16 120.7 . . ?
C17 C16 C15 118.6(2) . . ?
C17 C16 H16 120.7 . . ?
C16 C17 H17 120.5 . . ?
C16 C17 C18 119.03(18) . . ?
C18 C17 H17 120.5 . . ?
C17 C18 H18 120.4 . . ?
C17 C18 C19 119.19(18) . . ?
C19 C18 H18 120.4 . . ?
N1 C19 C18 122.12(18) . . ?
N1 C19 C20 115.99(16) . . ?
C18 C19 C20 121.89(17) . . ?
N2 C20 C19 110.63(14) . . ?
N2 C20 H20A 109.5 . . ?
N2 C20 H20B 109.5 . . ?
C19 C20 H20A 109.5 . . ?
C19 C20 H20B 109.5 . . ?
H20A C20 H20B 108.1 . . ?
N2 C21 H21A 109.3 . . ?
N2 C21 H21B 109.3 . . ?
N2 C21 C22 111.43(14) . . ?
H21A C21 H21B 108.0 . . ?
C22 C21 H21A 109.3 . . ?
C22 C21 H21B 109.3 . . ?
N3 C22 C21 115.79(16) . . ?
N3 C22 C23 122.24(17) . . ?
C23 C22 C21 121.88(16) . . ?
C22 C23 H23 120.3 . . ?
C24 C23 C22 119.46(18) . . ?
C24 C23 H23 120.3 . . ?
C23 C24 H24 120.5 . . ?
C23 C24 C25 118.99(19) . . ?
C25 C24 H24 120.5 . . ?
C24 C25 H25 120.8 . . ?
C26 C25 C24 118.50(19) . . ?
C26 C25 H25 120.8 . . ?
N3 C26 C25 123.18(17) . . ?
N3 C26 H26 118.4 . . ?
C25 C26 H26 118.4 . . ?
N2 C27 H27A 108.3 . . ?
N2 C27 H27B 108.3 . . ?
N2 C27 C28 115.76(14) . . ?
H27A C27 H27B 107.4 . . ?
C28 C27 H27A 108.3 . . ?
C28 C27 H27B 108.3 . . ?
C29 C28 C27 120.90(18) . . ?
C30 C28 C27 121.33(18) . . ?
C30 C28 C29 117.77(17) . . ?
C28 C29 H29 119.5 . . ?
C28 C29 C30 121.02(19) . 2_565 ?
C30 C29 H29 119.5 2_565 . ?
C28 C30 C29 121.21(19) . 2_565 ?
C28 C30 H30 119.4 . . ?
C29 C30 H30 119.4 2_565 . ?
H8A O8 H8B 104(2) . . ?
H9A O9 H9B 105(2) . . ?
H10B O10 H10A 108(3) . . ?

loop_
_geom_bond_atom_site_label_1
_geom_bond_atom_site_label_2
_geom_bond_distance
_geom_bond_site_symmetry_2
_geom_bond_publ_flag
Mn1 O1 2.5203(13) . ?
Mn1 O2 2.2512(14) . ?
Mn1 O6 2.1469(14) . ?
Mn1 O7 2.1446(14) . ?
Mn1 N1 2.3175(16) . ?
Mn1 N2 2.4155(16) . ?
Mn1 N3 2.3041(16) . ?
O1 C1 1.266(2) . ?
O2 C1 1.259(2) . ?
O3 C5 1.381(2) . ?
O3 C8 1.396(2) . ?
O4 C14 1.256(2) . ?
O5 C14 1.253(2) . ?
O6 H6A 0.819(9) . ?
O6 H6B 0.824(9) . ?
O7 H7A 0.78(2) . ?
O7 H7B 0.89(3) . ?
N1 C15 1.342(2) . ?
N1 C19 1.347(2) . ?
N2 C20 1.465(2) . ?
N2 C21 1.468(2) . ?
N2 C27 1.491(2) . ?
N3 C22 1.343(2) . ?
N3 C26 1.341(2) . ?
C1 C2 1.489(2) . ?
C2 C3 1.391(2) . ?
C2 C7 1.392(2) . ?
C3 H3 0.9500 . ?
C3 C4 1.374(2) . ?
C4 H4 0.9500 . ?
C4 C5 1.387(2) . ?
C5 C6 1.382(3) . ?
C6 H6 0.9500 . ?
C6 C7 1.384(2) . ?
C7 H7 0.956(19) . ?
C8 C9 1.371(3) . ?
C8 C13 1.379(3) . ?
C9 H9 0.9500 . ?
C9 C10 1.385(3) . ?
C10 H10 0.9500 . ?
C10 C11 1.379(3) . ?
C11 C12 1.391(3) . ?
C11 C14 1.513(2) . ?
C12 H12 0.9500 . ?
C12 C13 1.383(3) . ?
C13 H13 0.9500 . ?
C15 H15 0.9500 . ?
C15 C16 1.380(3) . ?
C16 H16 0.9500 . ?
C16 C17 1.377(3) . ?
C17 H17 0.9500 . ?
C17 C18 1.383(3) . ?
C18 H18 0.9500 . ?
C18 C19 1.387(3) . ?
C19 C20 1.500(3) . ?
C20 H20A 0.9900 . ?
C20 H20B 0.9900 . ?
C21 H21A 0.9900 . ?
C21 H21B 0.9900 . ?
C21 C22 1.501(3) . ?
C22 C23 1.377(3) . ?
C23 H23 0.9500 . ?
C23 C24 1.373(3) . ?
C24 H24 0.9500 . ?
C24 C25 1.377(3) . ?
C25 H25 0.9500 . ?
C25 C26 1.376(3) . ?
C26 H26 0.9500 . ?
C27 H27A 0.9900 . ?
C27 H27B 0.9900 . ?
C27 C28 1.512(2) . ?
C28 C29 1.387(3) . ?
C28 C30 1.384(3) . ?
C29 H29 0.9500 . ?
C29 C30 1.390(3) 2_565 ?
C30 C29 1.390(3) 2_565 ?
C30 H30 0.9500 . ?
O8 H8A 0.873(16) . ?
O8 H8B 0.877(16) . ?
O9 H9A 0.872(16) . ?
O9 H9B 0.876(16) . ?
O10 H10B 0.880(17) . ?
O10 H10A 0.841(17) . ?

loop_
_geom_hbond_atom_site_label_D
_geom_hbond_atom_site_label_H
_geom_hbond_atom_site_label_A
_geom_hbond_distance_DH
_geom_hbond_distance_HA
_geom_hbond_distance_DA
_geom_hbond_angle_DHA
_geom_hbond_site_symmetry_A
O7 H7A O2 0.78(2) 1.96(2) 2.7384(19) 176(2) 2_656
O7 H7B O4 0.89(3) 1.75(3) 2.635(2) 175(3) 1_554
O6 H6A O9 0.819(9) 1.895(10) 2.708(2) 171(2) 1_455
O6 H6B O1 0.824(9) 1.935(10) 2.7532(18) 172(2) 2_556
C15 H15 O1 0.95 2.50 3.146(2) 124.9 .
C26 H26 O2 0.95 2.49 3.046(2) 117.2 .

loop_
_geom_torsion_atom_site_label_1
_geom_torsion_atom_site_label_2
_geom_torsion_atom_site_label_3
_geom_torsion_atom_site_label_4
_geom_torsion
_geom_torsion_site_symmetry_1
_geom_torsion_site_symmetry_2
_geom_torsion_site_symmetry_3
_geom_torsion_site_symmetry_4
_geom_torsion_publ_flag
Mn1 O1 C1 O2 -0.69(15) . . . . ?
Mn1 O1 C1 C2 178.59(14) . . . . ?
Mn1 O2 C1 O1 0.78(17) . . . . ?
Mn1 O2 C1 C2 -178.50(12) . . . . ?
Mn1 N1 C15 C16 178.07(13) . . . . ?
Mn1 N1 C19 C18 -177.01(14) . . . . ?
Mn1 N1 C19 C20 4.13(19) . . . . ?
Mn1 N2 C20 C19 49.78(15) . . . . ?
Mn1 N2 C21 C22 -46.34(15) . . . . ?
Mn1 N2 C27 C28 -177.65(13) . . . . ?
Mn1 N3 C22 C21 -5.62(18) . . . . ?
Mn1 N3 C22 C23 177.63(13) . . . . ?
Mn1 N3 C26 C25 -177.91(13) . . . . ?
O1 C1 C2 C3 22.8(2) . . . . ?
O1 C1 C2 C7 -156.19(15) . . . . ?
O2 C1 C2 C3 -157.90(15) . . . . ?
O2 C1 C2 C7 23.1(2) . . . . ?
O3 C5 C6 C7 179.90(16) . . . . ?
O3 C8 C9 C10 176.48(15) . . . . ?
O3 C8 C13 C12 -177.00(15) . . . . ?
N1 C15 C16 C17 -1.0(3) . . . . ?
N1 C19 C20 N2 -38.6(2) . . . . ?
N2 C21 C22 N3 37.1(2) . . . . ?
N2 C21 C22 C23 -146.15(17) . . . . ?
N2 C27 C28 C29 88.9(2) . . . . ?
N2 C27 C28 C30 -91.3(2) . . . . ?
N3 C22 C23 C24 0.4(3) . . . . ?
C1 C2 C3 C4 -179.68(15) . . . . ?
C1 C2 C7 C6 178.30(15) . . . . ?
C2 C3 C4 C5 0.9(3) . . . . ?
C3 C2 C7 C6 -0.7(2) . . . . ?
C3 C4 C5 O3 178.86(15) . . . . ?
C3 C4 C5 C6 0.2(3) . . . . ?
C4 C5 C6 C7 -1.6(3) . . . . ?
C5 O3 C8 C9 103.12(19) . . . . ?
C5 O3 C8 C13 -80.4(2) . . . . ?
C5 C6 C7 C2 1.8(2) . . . . ?
C7 C2 C3 C4 -0.7(2) . . . . ?
C8 O3 C5 C4 165.40(16) . . . . ?
C8 O3 C5 C6 -16.0(3) . . . . ?
C8 C9 C10 C11 0.7(3) . . . . ?
C9 C8 C13 C12 -0.7(3) . . . . ?
C9 C10 C11 C12 -0.9(3) . . . . ?
C9 C10 C11 C14 176.14(16) . . . . ?
C10 C11 C12 C13 0.3(3) . . . . ?
C10 C11 C14 O4 13.9(2) . . . . ?
C10 C11 C14 O5 -164.73(17) . . . . ?
C11 C12 C13 C8 0.4(3) . . . . ?
C12 C11 C14 O4 -169.11(17) . . . . ?
C12 C11 C14 O5 12.2(3) . . . . ?
C13 C8 C9 C10 0.1(3) . . . . ?
C14 C11 C12 C13 -176.66(16) . . . . ?
C15 N1 C19 C18 1.6(3) . . . . ?
C15 N1 C19 C20 -177.29(15) . . . . ?
C15 C16 C17 C18 1.2(3) . . . . ?
C16 C17 C18 C19 -0.1(3) . . . . ?
C17 C18 C19 N1 -1.4(3) . . . . ?
C17 C18 C19 C20 177.44(17) . . . . ?
C18 C19 C20 N2 142.49(17) . . . . ?
C19 N1 C15 C16 -0.4(3) . . . . ?
C20 N2 C21 C22 -159.38(14) . . . . ?
C20 N2 C27 C28 -61.7(2) . . . . ?
C21 N2 C20 C19 163.46(14) . . . . ?
C21 N2 C27 C28 65.4(2) . . . . ?
C21 C22 C23 C24 -176.19(17) . . . . ?
C22 N3 C26 C25 -0.7(2) . . . . ?
C22 C23 C24 C25 -0.5(3) . . . . ?
C23 C24 C25 C26 0.1(3) . . . . ?
C24 C25 C26 N3 0.6(3) . . . . ?
C26 N3 C22 C21 177.00(15) . . . . ?
C26 N3 C22 C23 0.2(2) . . . . ?
C27 N2 C20 C19 -69.08(18) . . . . ?
C27 N2 C21 C22 72.98(17) . . . . ?
C27 C28 C29 C30 -179.45(17) . . . 2_565 ?
C27 C28 C30 C29 179.45(17) . . . 2_565 ?
C29 C28 C30 C29 -0.7(3) . . . 2_565 ?
C30 C28 C29 C30 0.7(3) . . . 2_565 ?

loop_
_smtbx_masks_void_nr
_smtbx_masks_void_average_x
_smtbx_masks_void_average_y
_smtbx_masks_void_average_z
_smtbx_masks_void_volume
_smtbx_masks_void_count_electrons
_smtbx_masks_void_content
1 0.500 0.000 1.000 107.1 34.6 ?
2 0.302 0.509 0.663 15.5 0.0 ?
3 0.698 0.491 0.337 15.5 0.0 ?
